data_7247224
loop_
_publ_author_name
'Hu, Zheng-Hui'
'Gong, Chen'
'Sun, Shu-Qi'
'Liu, Xin-Yu'
'Gao, Ji-Xing'

_publ_section_title
;
 High temperature switchable dielectric properties in molecular crystal
 material 1,4,7-triazacyclononane trihydrochloride
;
_journal_issue 37
_journal_name_full CrystEngComm
_journal_page_first 5304
_journal_page_last 5309
_journal_paper_doi 10.1039/D3CE00706E
_journal_volume 25
_journal_year 2023
_chemical_formula_moiety 'C6 H18 N3, 3(Cl)'
_chemical_formula_sum 'C6 H18 Cl3 N3'
_chemical_formula_weight 238.58
_space_group_crystal_system monoclinic
_space_group_IT_number 14
_space_group_name_Hall '-P 2yn'
_space_group_name_H-M_alt 'P 1 21/n 1'
_atom_sites_solution_hydrogens geom
_audit_creation_method SHELXL-2014/7
_audit_update_record
;
2022-01-26 deposited with the CCDC.	2023-08-17 downloaded from the CCDC.
;
_cell_angle_alpha 90
_cell_angle_beta 91.717(2)
_cell_angle_gamma 90
_cell_formula_units_Z 8
_cell_length_a 10.9842(3)
_cell_length_b 7.9342(2)
_cell_length_c 25.1271(7)
_cell_measurement_reflns_used 10179
_cell_measurement_temperature 293(2)
_cell_measurement_theta_max 30.7030
_cell_measurement_theta_min 2.6780
_cell_volume 2188.86(10)
_computing_cell_refinement 'CrysAlisPro 1.171.39.46 (Rigaku OD, 2018)'
_computing_data_collection 'CrysAlisPro 1.171.39.46 (Rigaku OD, 2018)'
_computing_data_reduction 'CrysAlisPro 1.171.39.46 (Rigaku OD, 2018)'
_computing_molecular_graphics 'DIAMOND (Brandenburg & Putz, 2005)'
_computing_publication_material 'SHELXL-2014/7 (Sheldrick, 2014)'
_computing_structure_refinement 'SHELXL-2014/7 (Sheldrick, 2014)'
_computing_structure_solution 'SHELXL-2014/7 (Sheldrick, 2014)'
_diffrn_ambient_temperature 293(2)
_diffrn_measured_fraction_theta_full 0.998
_diffrn_measured_fraction_theta_max 0.998
_diffrn_measurement_device_type 'XtaLAB Synergy R, DW system, HyPix'
_diffrn_measurement_method 'four-circle diffractometer'
_diffrn_radiation_type MoK\a
_diffrn_radiation_wavelength 0.71073
_diffrn_reflns_av_R_equivalents 0.0715
_diffrn_reflns_av_unetI/netI 0.0583
_diffrn_reflns_Laue_measured_fraction_full 0.998
_diffrn_reflns_Laue_measured_fraction_max 0.998
_diffrn_reflns_limit_h_max 13
_diffrn_reflns_limit_h_min -13
_diffrn_reflns_limit_k_max 9
_diffrn_reflns_limit_k_min -9
_diffrn_reflns_limit_l_max 30
_diffrn_reflns_limit_l_min -30
_diffrn_reflns_number 12574
_diffrn_reflns_point_group_measured_fraction_full 0.998
_diffrn_reflns_point_group_measured_fraction_max 0.998
_diffrn_reflns_theta_full 25.242
_diffrn_reflns_theta_max 25.998
_diffrn_reflns_theta_min 2.692
_diffrn_source 'Rotating-anode X-ray tube'
_exptl_absorpt_coefficient_mu 0.794
_exptl_absorpt_correction_T_max 0.840
_exptl_absorpt_correction_T_min 0.833
_exptl_absorpt_correction_type multi-scan
_exptl_absorpt_process_details 'CrysAlisPro 1.171.39.46 (Rigaku OD, 2018)'
_exptl_crystal_colour Colourless
_exptl_crystal_density_diffrn 1.448
_exptl_crystal_description Block
_exptl_crystal_F_000 1008
_exptl_crystal_size_max 0.230
_exptl_crystal_size_mid 0.230
_exptl_crystal_size_min 0.220
_refine_diff_density_max 1.410
_refine_diff_density_min -0.831
_refine_diff_density_rms 0.121
_refine_ls_extinction_method none
_refine_ls_goodness_of_fit_ref 1.001
_refine_ls_hydrogen_treatment constr
_refine_ls_matrix_type full
_refine_ls_number_parameters 217
_refine_ls_number_reflns 4302
_refine_ls_number_restraints 0
_refine_ls_restrained_S_all 1.001
_refine_ls_R_factor_all 0.0583
_refine_ls_R_factor_gt 0.0508
_refine_ls_shift/su_max 0.001
_refine_ls_shift/su_mean 0.000
_refine_ls_structure_factor_coef Fsqd
_refine_ls_weighting_details 'w=1/[\s^2^(Fo^2^)+(0.0758P)^2^+2.0933P] where P=(Fo^2^+2Fc^2^)/3'
_refine_ls_weighting_scheme calc
_refine_ls_wR_factor_gt 0.1302
_refine_ls_wR_factor_ref 0.1340
_reflns_Friedel_coverage 0.000
_reflns_number_gt 3721
_reflns_number_total 4302
_reflns_threshold_expression 'I > 2\s(I)'
_cod_data_source_file d3ce00706e2.cif
_cod_data_source_block P21n
_cod_depositor_comments 'Adding full bibliography for 7247224--7247225.cif.'
_cod_original_sg_symbol_H-M 'P 21/n'
_cod_database_code 7247224
_shelx_shelxl_version_number 2014/7
_shelx_space_group_comment
;
The symmetry employed for this shelxl refinement is uniquely defined
by the following loop, which should always be used as a source of
symmetry information in preference to the above space-group names.
They are only intended as comments.
;
_shelx_estimated_absorpt_t_min 0.838
_shelx_estimated_absorpt_t_max 0.845

loop_
_space_group_symop_operation_xyz
'x, y, z'
'-x+1/2, y+1/2, -z+1/2'
'-x, -y, -z'
'x-1/2, -y-1/2, z-1/2'

loop_
_atom_site_label
_atom_site_type_symbol
_atom_site_fract_x
_atom_site_fract_y
_atom_site_fract_z
_atom_site_U_iso_or_equiv
_atom_site_adp_type
_atom_site_occupancy
_atom_site_site_symmetry_order
_atom_site_calc_flag
_atom_site_refinement_flags_posn
_atom_site_refinement_flags_adp
_atom_site_refinement_flags_occupancy
_atom_site_disorder_assembly
_atom_site_disorder_group
Cl1 Cl 0.88751(6) 0.70491(9) 0.44229(2) 0.02923(18) Uani 1 1 d . . . . .
Cl2 Cl 0.86897(6) 0.23975(9) 0.32336(2) 0.02938(18) Uani 1 1 d . . . . .
Cl3 Cl 0.15487(6) 0.22685(8) 0.18698(2) 0.02656(17) Uani 1 1 d . . . . .
Cl4 Cl 0.51671(8) 0.16571(14) 0.24687(4) 0.0606(3) Uani 1 1 d . . . . .
Cl5 Cl 0.07713(6) 0.67860(9) 0.06118(3) 0.03126(19) Uani 1 1 d . . . . .
Cl6 Cl 0.73227(6) 0.72355(9) 0.01522(3) 0.03320(19) Uani 1 1 d . . . . .
C1 C 0.2275(3) 0.1293(3) 0.31388(10) 0.0274(6) Uani 1 1 d . . . . .
H1A H 0.1533 0.1054 0.2933 0.033 Uiso 1 1 calc R U . . .
H1B H 0.2948 0.0862 0.2938 0.033 Uiso 1 1 calc R U . . .
C2 C 0.2411(2) 0.3185(3) 0.31759(10) 0.0248(5) Uani 1 1 d . . . . .
H2A H 0.2966 0.3447 0.3472 0.030 Uiso 1 1 calc R U . . .
H2B H 0.2779 0.3588 0.2854 0.030 Uiso 1 1 calc R U . . .
C3 C 0.1119(2) 0.5034(3) 0.37656(10) 0.0271(6) Uani 1 1 d . . . . .
H3A H 0.0323 0.5565 0.3766 0.032 Uiso 1 1 calc R U . . .
H3B H 0.1725 0.5922 0.3787 0.032 Uiso 1 1 calc R U . . .
C4 C 0.1258(2) 0.3953(3) 0.42528(9) 0.0242(5) Uani 1 1 d . . . . .
H4A H 0.1264 0.4671 0.4565 0.029 Uiso 1 1 calc R U . . .
H4B H 0.2038 0.3380 0.4246 0.029 Uiso 1 1 calc R U . . .
C5 C 0.0674(2) 0.0876(3) 0.43736(9) 0.0262(5) Uani 1 1 d . . . . .
H5A H 0.0029 0.0255 0.4542 0.031 Uiso 1 1 calc R U . . .
H5B H 0.1375 0.0872 0.4618 0.031 Uiso 1 1 calc R U . . .
C6 C 0.1012(2) -0.0064(3) 0.38765(11) 0.0291(6) Uani 1 1 d . . . . .
H6A H 0.0984 -0.1261 0.3953 0.035 Uiso 1 1 calc R U . . .
H6B H 0.0391 0.0163 0.3603 0.035 Uiso 1 1 calc R U . . .
C7 C 0.9163(2) 0.0812(3) 0.05430(9) 0.0266(5) Uani 1 1 d . . . . .
H7A H 0.8694 0.0934 0.0212 0.032 Uiso 1 1 calc R U . . .
H7B H 0.9850 0.0086 0.0473 0.032 Uiso 1 1 calc R U . . .
C8 C 0.9643(2) 0.2514(3) 0.07031(10) 0.0243(5) Uani 1 1 d . . . . .
H8A H 1.0239 0.2866 0.0448 0.029 Uiso 1 1 calc R U . . .
H8B H 1.0060 0.2417 0.1047 0.029 Uiso 1 1 calc R U . . .
C9 C 0.8541(3) 0.4663(3) 0.12689(10) 0.0273(5) Uani 1 1 d . . . . .
H9A H 0.8077 0.5694 0.1220 0.033 Uiso 1 1 calc R U . . .
H9B H 0.9344 0.4976 0.1407 0.033 Uiso 1 1 calc R U . . .
C10 C 0.7929(2) 0.3606(3) 0.16842(10) 0.0274(6) Uani 1 1 d . . . . .
H10A H 0.7566 0.4360 0.1938 0.033 Uiso 1 1 calc R U . . .
H10B H 0.7272 0.2980 0.1510 0.033 Uiso 1 1 calc R U . . .
C11 C 0.8425(3) 0.0537(3) 0.19338(10) 0.0276(6) Uani 1 1 d . . . . .
H11A H 0.7546 0.0430 0.1904 0.033 Uiso 1 1 calc R U . . .
H11B H 0.8689 -0.0027 0.2260 0.033 Uiso 1 1 calc R U . . .
C12 C 0.8962(2) -0.0383(3) 0.14737(9) 0.0253(5) Uani 1 1 d . . . . .
H12A H 0.9818 -0.0091 0.1461 0.030 Uiso 1 1 calc R U . . .
H12B H 0.8915 -0.1583 0.1544 0.030 Uiso 1 1 calc R U . . .
N1 N 0.22319(19) 0.0321(3) 0.36485(8) 0.0230(4) Uani 1 1 d . . . . .
H1C H 0.2666 0.0887 0.3894 0.028 Uiso 1 1 calc R U . . .
H1D H 0.2611 -0.0656 0.3599 0.028 Uiso 1 1 calc R U . . .
N2 N 0.12439(19) 0.4124(3) 0.32499(8) 0.0246(5) Uani 1 1 d . . . . .
H2C H 0.1158 0.4871 0.2987 0.030 Uiso 1 1 calc R U . . .
H2D H 0.0632 0.3394 0.3215 0.030 Uiso 1 1 calc R U . . .
N3 N 0.0263(2) 0.2655(3) 0.43010(8) 0.0239(5) Uani 1 1 d . . . . .
H3C H -0.0188 0.2934 0.4576 0.029 Uiso 1 1 calc R U . . .
H3D H -0.0216 0.2707 0.4009 0.029 Uiso 1 1 calc R U . . .
N4 N 0.8384(2) -0.0050(3) 0.09355(8) 0.0238(4) Uani 1 1 d . . . . .
H4C H 0.8141 -0.1030 0.0797 0.029 Uiso 1 1 calc R U . . .
H4D H 0.7722 0.0575 0.0979 0.029 Uiso 1 1 calc R U . . .
N5 N 0.8682(2) 0.3861(3) 0.07364(8) 0.0245(5) Uani 1 1 d . . . . .
H5C H 0.8851 0.4666 0.0503 0.029 Uiso 1 1 calc R U . . .
H5D H 0.7969 0.3412 0.0635 0.029 Uiso 1 1 calc R U . . .
N6 N 0.8731(2) 0.2375(3) 0.19877(8) 0.0230(5) Uani 1 1 d . . . . .
H6C H 0.9492 0.2520 0.1885 0.028 Uiso 1 1 calc R U . . .
H6D H 0.8715 0.2643 0.2331 0.028 Uiso 1 1 calc R U . . .

loop_
_atom_site_aniso_label
_atom_site_aniso_U_11
_atom_site_aniso_U_22
_atom_site_aniso_U_33
_atom_site_aniso_U_23
_atom_site_aniso_U_13
_atom_site_aniso_U_12
Cl1 0.0218(3) 0.0393(4) 0.0266(3) -0.0044(3) 0.0006(2) -0.0010(3)
Cl2 0.0254(3) 0.0387(4) 0.0239(3) 0.0035(2) -0.0019(2) -0.0048(3)
Cl3 0.0235(3) 0.0270(3) 0.0291(3) 0.0039(2) -0.0009(2) -0.0026(2)
Cl4 0.0488(5) 0.0770(7) 0.0566(5) -0.0367(5) 0.0085(4) -0.0245(5)
Cl5 0.0268(3) 0.0353(4) 0.0313(4) 0.0088(3) -0.0042(3) -0.0035(3)
Cl6 0.0293(4) 0.0342(4) 0.0361(4) -0.0082(3) 0.0002(3) -0.0024(3)
C1 0.0360(14) 0.0260(13) 0.0205(12) -0.0008(10) 0.0045(10) 0.0012(11)
C2 0.0228(12) 0.0259(13) 0.0261(12) 0.0009(10) 0.0067(10) 0.0003(10)
C3 0.0307(14) 0.0198(12) 0.0311(14) 0.0002(10) 0.0084(11) 0.0027(10)
C4 0.0256(13) 0.0240(12) 0.0231(12) -0.0056(10) 0.0035(9) -0.0017(10)
C5 0.0320(14) 0.0245(13) 0.0222(12) 0.0044(10) 0.0050(10) -0.0023(11)
C6 0.0274(13) 0.0265(13) 0.0336(14) -0.0042(11) 0.0062(10) -0.0053(11)
C7 0.0332(14) 0.0299(14) 0.0170(11) -0.0019(10) 0.0044(9) 0.0049(11)
C8 0.0185(12) 0.0324(14) 0.0221(12) 0.0022(10) 0.0040(9) 0.0000(10)
C9 0.0330(14) 0.0201(12) 0.0288(13) -0.0031(10) 0.0037(10) 0.0007(11)
C10 0.0264(13) 0.0300(13) 0.0262(13) 0.0012(10) 0.0061(10) 0.0070(11)
C11 0.0321(14) 0.0274(13) 0.0236(12) 0.0045(10) 0.0050(10) -0.0017(11)
C12 0.0281(13) 0.0226(12) 0.0251(12) 0.0031(10) 0.0004(10) 0.0031(10)
N1 0.0229(10) 0.0217(10) 0.0244(10) -0.0020(8) 0.0017(8) 0.0046(8)
N2 0.0232(11) 0.0271(11) 0.0237(10) 0.0075(8) 0.0030(8) 0.0030(9)
N3 0.0242(11) 0.0294(11) 0.0185(10) 0.0017(8) 0.0041(8) 0.0018(9)
N4 0.0266(11) 0.0217(10) 0.0231(10) -0.0023(8) -0.0017(8) -0.0019(9)
N5 0.0298(11) 0.0220(10) 0.0216(10) 0.0038(8) 0.0005(8) 0.0006(9)
N6 0.0227(11) 0.0304(11) 0.0159(10) -0.0023(8) 0.0007(8) 0.0001(9)

loop_
_atom_type_symbol
_atom_type_description
_atom_type_scat_dispersion_real
_atom_type_scat_dispersion_imag
_atom_type_scat_source
C C 0.0033 0.0016 'International Tables Vol C Tables 4.2.6.8 and 6.1.1.4'
H H 0.0000 0.0000 'International Tables Vol C Tables 4.2.6.8 and 6.1.1.4'
N N 0.0061 0.0033 'International Tables Vol C Tables 4.2.6.8 and 6.1.1.4'
Cl Cl 0.1484 0.1585 'International Tables Vol C Tables 4.2.6.8 and 6.1.1.4'

loop_
_geom_angle_atom_site_label_1
_geom_angle_atom_site_label_2
_geom_angle_atom_site_label_3
_geom_angle
_geom_angle_site_symmetry_1
_geom_angle_site_symmetry_3
_geom_angle_publ_flag
N1 C1 C2 117.7(2) . . ?
N2 C2 C1 114.7(2) . . ?
N2 C3 C4 115.0(2) . . ?
C3 C4 N3 113.5(2) . . ?
N3 C5 C6 116.5(2) . . ?
N1 C6 C5 117.3(2) . . ?
N4 C7 C8 116.1(2) . . ?
C7 C8 N5 114.3(2) . . ?
N5 C9 C10 116.2(2) . . ?
N6 C10 C9 116.3(2) . . ?
N6 C11 C12 116.7(2) . . ?
N4 C12 C11 116.3(2) . . ?
C1 N1 C6 118.8(2) . . ?
C3 N2 C2 116.7(2) . . ?
C5 N3 C4 116.0(2) . . ?
C7 N4 C12 116.2(2) . . ?
C9 N5 C8 116.32(19) . . ?
C11 N6 C10 117.3(2) . . ?

loop_
_geom_bond_atom_site_label_1
_geom_bond_atom_site_label_2
_geom_bond_distance
_geom_bond_site_symmetry_2
_geom_bond_publ_flag
C1 N1 1.497(3) . ?
C1 C2 1.511(4) . ?
C2 N2 1.499(3) . ?
C3 N2 1.493(3) . ?
C3 C4 1.499(3) . ?
C4 N3 1.509(3) . ?
C5 N3 1.492(3) . ?
C5 C6 1.511(3) . ?
C6 N1 1.504(3) . ?
C7 N4 1.491(3) . ?
C7 C8 1.501(4) . ?
C8 N5 1.506(3) . ?
C9 N5 1.494(3) . ?
C9 C10 1.512(3) . ?
C10 N6 1.507(3) . ?
C11 N6 1.502(3) . ?
C11 C12 1.503(3) . ?
C12 N4 1.500(3) . ?

loop_
_geom_hbond_atom_site_label_D
_geom_hbond_atom_site_label_H
_geom_hbond_atom_site_label_A
_geom_hbond_distance_DH
_geom_hbond_distance_HA
_geom_hbond_distance_DA
_geom_hbond_angle_DHA
_geom_hbond_site_symmetry_A
C1 H1A Cl3 0.97 2.84 3.354(3) 113.9 .
C1 H1B Cl3 0.97 2.94 3.445(3) 113.5 2_545
C1 H1B Cl4 0.97 2.81 3.651(3) 145.4 .
C2 H2A Cl5 0.97 2.96 3.759(3) 140.3 2_545
C2 H2B Cl3 0.97 2.97 3.466(3) 112.8 .
C3 H3A Cl1 0.97 2.61 3.406(3) 139.8 1_455
C3 H3B Cl3 0.97 2.76 3.536(3) 136.9 2
C4 H4A Cl1 0.97 2.89 3.429(2) 115.8 3_666
C4 H4B Cl5 0.97 2.73 3.695(3) 171.6 2_545
C5 H5A Cl1 0.97 2.85 3.626(3) 137.2 1_445
C5 H5B Cl1 0.97 2.94 3.466(3) 115.2 3_666
C5 H5B Cl6 0.97 2.98 3.604(3) 123.2 4_566
C6 H6A Cl1 0.97 2.95 3.583(3) 123.7 1_445
C6 H6B Cl2 0.97 2.72 3.562(3) 145.5 1_455
C7 H7A Cl5 0.97 2.82 3.474(3) 125.2 3_665
C7 H7B Cl5 0.97 2.83 3.652(3) 143.7 1_645
C8 H8A Cl5 0.97 2.87 3.368(3) 113.1 3_665
C8 H8B Cl3 0.97 2.60 3.556(3) 169.1 1_655
C9 H9A Cl2 0.97 2.76 3.530(3) 136.3 2_655
C9 H9B Cl5 0.97 2.95 3.436(3) 112.2 1_655
C10 H10A Cl2 0.97 2.80 3.504(3) 129.7 2_655
C10 H10B Cl1 0.97 2.73 3.586(3) 147.7 2_645
C11 H11A Cl2 0.97 2.78 3.423(3) 124.5 2_645
C11 H11B Cl4 0.97 2.99 3.739(3) 135.4 2_645
C12 H12A Cl3 0.97 2.84 3.649(3) 141.7 1_655
N1 H1C Cl5 0.89 2.21 3.062(2) 160.8 2_545
N1 H1D Cl3 0.89 2.24 3.075(2) 156.2 2_545
N2 H2C Cl4 0.89 2.31 3.088(2) 145.8 2
N2 H2D Cl2 0.89 2.28 3.121(2) 158.4 1_455
N3 H3C Cl1 0.89 2.86 3.324(2) 114.0 3_666
N3 H3C Cl6 0.89 2.52 3.209(2) 134.3 2_545
N3 H3D Cl2 0.89 2.27 3.154(2) 170.2 1_455
N4 H4C Cl6 0.89 2.29 3.120(2) 155.4 1_545
N4 H4D Cl1 0.89 2.31 3.100(2) 147.1 2_645
N5 H5C Cl5 0.89 2.71 3.285(2) 123.9 1_655
N5 H5C Cl6 0.89 2.77 3.380(2) 127.0 .
N5 H5D Cl1 0.89 2.30 3.170(2) 166.6 2_645
N6 H6C Cl3 0.89 2.27 3.120(2) 159.7 1_655
N6 H6D Cl2 0.89 2.28 3.132(2) 161.3 .

loop_
_geom_torsion_atom_site_label_1
_geom_torsion_atom_site_label_2
_geom_torsion_atom_site_label_3
_geom_torsion_atom_site_label_4
_geom_torsion
_geom_torsion_site_symmetry_1
_geom_torsion_site_symmetry_2
_geom_torsion_site_symmetry_3
_geom_torsion_site_symmetry_4
_geom_torsion_publ_flag
N1 C1 C2 N2 -83.3(3) . . . . ?
N2 C3 C4 N3 -65.6(3) . . . . ?
N3 C5 C6 N1 77.3(3) . . . . ?
N4 C7 C8 N5 -67.8(3) . . . . ?
N5 C9 C10 N6 83.3(3) . . . . ?
N6 C11 C12 N4 -75.5(3) . . . . ?
C2 C1 N1 C6 93.1(3) . . . . ?
C5 C6 N1 C1 -108.5(3) . . . . ?
C4 C3 N2 C2 -57.1(3) . . . . ?
C1 C2 N2 C3 114.3(2) . . . . ?
C6 C5 N3 C4 -81.2(3) . . . . ?
C3 C4 N3 C5 126.4(2) . . . . ?
C8 C7 N4 C12 -59.2(3) . . . . ?
C11 C12 N4 C7 114.8(3) . . . . ?
C10 C9 N5 C8 -73.8(3) . . . . ?
C7 C8 N5 C9 119.0(2) . . . . ?
C12 C11 N6 C10 86.9(3) . . . . ?
C9 C10 N6 C11 -118.2(3) . . . . ?
